data_7014070
loop_
_publ_author_name
'Bickley, Jamie F.'
'Copsey, May C.'
'Jeffery, John C.'
'Leedham, Angela P.'
'Russell, Christopher A.'
'Stalke, Dietmar'
'Steiner, Alexander'
'Stey, Thomas'
'Zacchini, Stefano'

_publ_section_title
;
 From the tetra(amino) phosphonium cation, [P(NHPh)4]+, to the
 tetra(imino) phosphate trianion, [P(NPh)4]3-, two-faced ligands that
 bind anions and cations.
;
_journal_issue 7
_journal_name_full 'Dalton transactions (Cambridge, England : 2003)'
_journal_page_first 989
_journal_page_last 995
_journal_paper_doi 10.1039/b400798k
_journal_year 2004
_chemical_formula_sum 'C32 H39 Cl Li N4 O2 P'
_chemical_formula_weight 585.03
_chemical_name_systematic
;
?
;
_space_group_IT_number 4
_symmetry_cell_setting monoclinic
_symmetry_space_group_name_Hall 'P 2yb'
_symmetry_space_group_name_H-M 'P 1 21 1'
_atom_sites_solution_hydrogens geom
_atom_sites_solution_primary direct
_atom_sites_solution_secondary difmap
_audit_creation_method SHELXL-97
_cell_angle_alpha 90.00
_cell_angle_beta 104.660(2)
_cell_angle_gamma 90.00
_cell_formula_units_Z 2
_cell_length_a 9.8386(11)
_cell_length_b 15.0001(17)
_cell_length_c 11.1318(13)
_cell_measurement_temperature 150(2)
_cell_volume 1589.3(3)
_computing_structure_refinement 'SHELXL-97 (Sheldrick, 1997)'
_computing_structure_solution 'SHELXS-97 (Sheldrick, 1990)'
_diffrn_ambient_temperature 150(2)
_diffrn_measured_fraction_theta_full 1.000
_diffrn_measured_fraction_theta_max 1.000
_diffrn_measurement_device_type 'Bruker APEX CCD'
_diffrn_radiation_monochromator graphite
_diffrn_radiation_source 'fine-focus sealed tube'
_diffrn_radiation_type MoK\a
_diffrn_radiation_wavelength 0.71073
_diffrn_reflns_av_R_equivalents 0.0517
_diffrn_reflns_av_sigmaI/netI 0.0406
_diffrn_reflns_limit_h_max 11
_diffrn_reflns_limit_h_min -11
_diffrn_reflns_limit_k_max 11
_diffrn_reflns_limit_k_min -17
_diffrn_reflns_limit_l_max 13
_diffrn_reflns_limit_l_min -13
_diffrn_reflns_number 8404
_diffrn_reflns_theta_full 25.03
_diffrn_reflns_theta_max 25.03
_diffrn_reflns_theta_min 1.89
_exptl_absorpt_coefficient_mu 0.205
_exptl_absorpt_correction_type 'not applied'
_exptl_crystal_colour colourless
_exptl_crystal_density_diffrn 1.222
_exptl_crystal_density_method 'not measured'
_exptl_crystal_description prism
_exptl_crystal_F_000 620
_exptl_crystal_size_max 0.4
_exptl_crystal_size_mid 0.4
_exptl_crystal_size_min 0.3
_refine_diff_density_max 0.267
_refine_diff_density_min -0.245
_refine_diff_density_rms 0.037
_refine_ls_abs_structure_details 'Flack H D (1983), Acta Cryst. A39, 876-881'
_refine_ls_abs_structure_Flack 0.01(5)
_refine_ls_extinction_method none
_refine_ls_goodness_of_fit_ref 1.024
_refine_ls_hydrogen_treatment mixed
_refine_ls_matrix_type full
_refine_ls_number_parameters 382
_refine_ls_number_reflns 4400
_refine_ls_number_restraints 1
_refine_ls_restrained_S_all 1.024
_refine_ls_R_factor_all 0.0319
_refine_ls_R_factor_gt 0.0299
_refine_ls_shift/su_max 0.000
_refine_ls_shift/su_mean 0.000
_refine_ls_structure_factor_coef Fsqd
_refine_ls_weighting_details 'calc w=1/[\s^2^(Fo^2^)+(0.0444P)^2^+0.0000P] where P=(Fo^2^+2Fc^2^)/3'
_refine_ls_weighting_scheme calc
_refine_ls_wR_factor_gt 0.0733
_refine_ls_wR_factor_ref 0.0740
_reflns_number_gt 4151
_reflns_number_total 4400
_reflns_threshold_expression >2sigma(I)
_cod_data_source_file b400798k.txt
_cod_data_source_block 2LiClthf2
_cod_original_sg_symbol_H-M P2(1)
_cod_database_code 7014070

loop_
_symmetry_equiv_pos_as_xyz
'x, y, z'
'-x, y+1/2, -z'

loop_
_atom_site_label
_atom_site_type_symbol
_atom_site_fract_x
_atom_site_fract_y
_atom_site_fract_z
_atom_site_U_iso_or_equiv
_atom_site_adp_type
_atom_site_occupancy
_atom_site_symmetry_multiplicity
_atom_site_calc_flag
_atom_site_refinement_flags
_atom_site_disorder_assembly
_atom_site_disorder_group
C11 C 0.2298(2) 0.13957(15) 0.63758(17) 0.0228(4) Uani 1 1 d . . .
C12 C 0.0905(2) 0.11573(15) 0.5878(2) 0.0285(5) Uani 1 1 d . . .
H12 H 0.0685 0.0695 0.5277 0.034 Uiso 1 1 calc R . .
C13 C -0.0173(2) 0.15889(17) 0.6249(2) 0.0339(6) Uani 1 1 d . . .
H13 H -0.1120 0.1416 0.5903 0.041 Uiso 1 1 calc R . .
C14 C 0.0123(2) 0.22617(17) 0.7110(2) 0.0336(5) Uani 1 1 d . . .
H14 H -0.0615 0.2552 0.7366 0.040 Uiso 1 1 calc R . .
C15 C 0.1503(2) 0.25128(16) 0.7602(2) 0.0323(5) Uani 1 1 d . . .
H15 H 0.1714 0.2986 0.8187 0.039 Uiso 1 1 calc R . .
C16 C 0.2589(2) 0.20749(16) 0.7244(2) 0.0293(5) Uani 1 1 d . . .
H16 H 0.3536 0.2245 0.7599 0.035 Uiso 1 1 calc R . .
C21 C 0.6198(2) 0.07909(15) 0.40716(19) 0.0239(5) Uani 1 1 d . . .
C22 C 0.7057(2) 0.00756(16) 0.39530(19) 0.0274(5) Uani 1 1 d . . .
H22 H 0.6962 -0.0479 0.4335 0.033 Uiso 1 1 calc R . .
C23 C 0.8050(2) 0.01765(17) 0.3277(2) 0.0315(5) Uani 1 1 d . . .
H23 H 0.8637 -0.0312 0.3201 0.038 Uiso 1 1 calc R . .
C24 C 0.8200(2) 0.09764(18) 0.2710(2) 0.0340(5) Uani 1 1 d . . .
H24 H 0.8882 0.1040 0.2245 0.041 Uiso 1 1 calc R . .
C25 C 0.7348(2) 0.16782(16) 0.2829(2) 0.0311(5) Uani 1 1 d . . .
H25 H 0.7446 0.2231 0.2442 0.037 Uiso 1 1 calc R . .
C26 C 0.6344(2) 0.15958(15) 0.35061(19) 0.0268(5) Uani 1 1 d . . .
H26 H 0.5762 0.2088 0.3580 0.032 Uiso 1 1 calc R . .
C31 C 0.6105(2) 0.22676(16) 0.70361(19) 0.0261(5) Uani 1 1 d . . .
C32 C 0.6526(2) 0.30724(17) 0.7622(2) 0.0304(5) Uani 1 1 d . . .
H32 H 0.6212 0.3617 0.7209 0.036 Uiso 1 1 calc R . .
C33 C 0.7404(2) 0.30835(19) 0.8810(2) 0.0361(6) Uani 1 1 d . . .
H33 H 0.7688 0.3638 0.9206 0.043 Uiso 1 1 calc R . .
C34 C 0.7870(2) 0.23012(19) 0.9426(2) 0.0381(6) Uani 1 1 d . . .
H34 H 0.8463 0.2313 1.0245 0.046 Uiso 1 1 calc R . .
C35 C 0.7465(2) 0.15021(19) 0.8837(2) 0.0392(6) Uani 1 1 d . . .
H35 H 0.7787 0.0960 0.9255 0.047 Uiso 1 1 calc R . .
C36 C 0.6591(2) 0.14755(18) 0.7642(2) 0.0330(5) Uani 1 1 d . . .
H36 H 0.6328 0.0920 0.7241 0.040 Uiso 1 1 calc R . .
C41 C 0.24597(19) 0.14390(16) 0.28895(18) 0.0254(5) Uani 1 1 d . . .
C42 C 0.2117(2) 0.18653(18) 0.1747(2) 0.0358(6) Uani 1 1 d . . .
H42 H 0.2415 0.2461 0.1678 0.043 Uiso 1 1 calc R . .
C43 C 0.1332(3) 0.1418(2) 0.0699(2) 0.0443(7) Uani 1 1 d . . .
H43 H 0.1097 0.1714 -0.0081 0.053 Uiso 1 1 calc R . .
C44 C 0.0897(3) 0.0559(2) 0.0782(2) 0.0447(7) Uani 1 1 d . . .
H44 H 0.0369 0.0258 0.0064 0.054 Uiso 1 1 calc R . .
C45 C 0.1232(2) 0.01332(19) 0.1916(2) 0.0373(6) Uani 1 1 d . . .
H45 H 0.0927 -0.0462 0.1979 0.045 Uiso 1 1 calc R . .
C46 C 0.2009(2) 0.05663(17) 0.2967(2) 0.0303(5) Uani 1 1 d . . .
H46 H 0.2234 0.0266 0.3744 0.036 Uiso 1 1 calc R . .
C51 C 0.1008(2) -0.0810(2) 0.7555(2) 0.0404(6) Uani 1 1 d . . .
H51A H 0.1088 -0.0189 0.7864 0.049 Uiso 1 1 calc R . .
H51B H 0.1300 -0.1219 0.8272 0.049 Uiso 1 1 calc R . .
C52 C -0.0488(3) -0.1010(2) 0.6824(2) 0.0454(7) Uani 1 1 d . . .
H52A H -0.1054 -0.1251 0.7369 0.054 Uiso 1 1 calc R . .
H52B H -0.0954 -0.0471 0.6398 0.054 Uiso 1 1 calc R . .
C53 C -0.0274(3) -0.17023(19) 0.5900(3) 0.0454(7) Uani 1 1 d . . .
H53A H -0.1074 -0.1712 0.5153 0.054 Uiso 1 1 calc R . .
H53B H -0.0148 -0.2305 0.6275 0.054 Uiso 1 1 calc R . .
C54 C 0.1056(2) -0.13795(17) 0.5593(2) 0.0367(6) Uani 1 1 d . . .
H54A H 0.1586 -0.1888 0.5371 0.044 Uiso 1 1 calc R . .
H54B H 0.0829 -0.0958 0.4885 0.044 Uiso 1 1 calc R . .
C61 C 0.4242(3) 0.04646(18) 0.9474(2) 0.0368(6) Uani 1 1 d . . .
H61A H 0.3260 0.0674 0.9333 0.044 Uiso 1 1 calc R . .
H61B H 0.4833 0.0970 0.9338 0.044 Uiso 1 1 calc R . .
C62 C 0.4767(3) 0.01040(19) 1.0775(2) 0.0383(6) Uani 1 1 d . . .
H62A H 0.3980 -0.0112 1.1103 0.046 Uiso 1 1 calc R . .
H62B H 0.5300 0.0562 1.1344 0.046 Uiso 1 1 calc R . .
C63 C 0.5716(3) -0.0662(2) 1.0601(2) 0.0442(7) Uani 1 1 d . . .
H63A H 0.6670 -0.0447 1.0610 0.053 Uiso 1 1 calc R . .
H63B H 0.5786 -0.1121 1.1252 0.053 Uiso 1 1 calc R . .
C64 C 0.4971(3) -0.10174(18) 0.9343(2) 0.0405(6) Uani 1 1 d . . .
H64A H 0.5646 -0.1303 0.8938 0.049 Uiso 1 1 calc R . .
H64B H 0.4253 -0.1462 0.9416 0.049 Uiso 1 1 calc R . .
Cl1 Cl 0.53521(6) -0.11643(3) 0.62240(5) 0.03182(14) Uani 1 1 d . . .
Li1 Li 0.3657(4) -0.0315(3) 0.6864(3) 0.0278(8) Uani 1 1 d . . .
N1 N 0.33876(17) 0.09002(12) 0.60161(15) 0.0242(4) Uani 1 1 d . . .
N2 N 0.52007(19) 0.06581(13) 0.47741(17) 0.0266(4) Uani 1 1 d . . .
H2 H 0.520(2) 0.0168(15) 0.507(2) 0.011(5) Uiso 1 1 d . . .
N3 N 0.51760(18) 0.22706(14) 0.58344(17) 0.0254(4) Uani 1 1 d . . .
H3 H 0.512(3) 0.2723(17) 0.545(2) 0.031(7) Uiso 1 1 d . . .
N4 N 0.3244(2) 0.19021(15) 0.39341(17) 0.0255(4) Uani 1 1 d . . .
H4 H 0.345(3) 0.237(2) 0.389(2) 0.034(8) Uiso 1 1 d . . .
O1 O 0.18649(15) -0.09422(11) 0.66921(14) 0.0325(4) Uani 1 1 d . . .
O2 O 0.43249(18) -0.02605(12) 0.86436(14) 0.0377(4) Uani 1 1 d . . .
P1 P 0.42106(5) 0.14147(4) 0.51924(5) 0.02182(13) Uani 1 1 d . . .

loop_
_atom_site_aniso_label
_atom_site_aniso_U_11
_atom_site_aniso_U_22
_atom_site_aniso_U_33
_atom_site_aniso_U_23
_atom_site_aniso_U_13
_atom_site_aniso_U_12
C11 0.0274(10) 0.0213(11) 0.0222(9) 0.0056(10) 0.0110(8) 0.0003(9)
C12 0.0281(11) 0.0274(13) 0.0308(11) -0.0007(10) 0.0091(9) -0.0016(9)
C13 0.0226(10) 0.0395(15) 0.0407(13) 0.0013(12) 0.0101(9) 0.0003(10)
C14 0.0347(12) 0.0338(14) 0.0377(12) 0.0054(11) 0.0190(11) 0.0079(11)
C15 0.0373(13) 0.0303(14) 0.0333(12) -0.0065(11) 0.0163(10) -0.0006(10)
C16 0.0277(11) 0.0318(13) 0.0299(11) 0.0022(10) 0.0098(10) -0.0005(10)
C21 0.0210(10) 0.0293(13) 0.0229(10) -0.0020(9) 0.0083(9) 0.0004(9)
C22 0.0268(11) 0.0294(13) 0.0252(10) -0.0013(10) 0.0053(9) 0.0021(10)
C23 0.0250(11) 0.0386(14) 0.0310(12) -0.0029(11) 0.0072(10) 0.0088(10)
C24 0.0278(12) 0.0454(15) 0.0324(12) -0.0035(12) 0.0145(10) 0.0009(11)
C25 0.0312(11) 0.0338(14) 0.0315(11) 0.0001(10) 0.0140(10) -0.0045(10)
C26 0.0284(11) 0.0259(13) 0.0283(11) -0.0025(10) 0.0113(9) 0.0003(9)
C31 0.0205(10) 0.0333(13) 0.0275(10) 0.0017(10) 0.0115(9) -0.0014(10)
C32 0.0308(12) 0.0318(13) 0.0318(12) -0.0041(11) 0.0141(10) -0.0016(10)
C33 0.0332(13) 0.0441(15) 0.0329(12) -0.0095(12) 0.0120(11) -0.0045(11)
C34 0.0327(12) 0.0526(17) 0.0292(11) -0.0006(13) 0.0081(10) -0.0033(12)
C35 0.0312(12) 0.0457(16) 0.0389(13) 0.0125(13) 0.0055(10) 0.0008(12)
C36 0.0294(11) 0.0323(13) 0.0360(12) 0.0032(12) 0.0061(10) -0.0028(11)
C41 0.0203(10) 0.0317(12) 0.0264(10) 0.0002(11) 0.0100(8) 0.0055(10)
C42 0.0352(13) 0.0428(15) 0.0305(12) 0.0045(11) 0.0103(11) 0.0094(11)
C43 0.0414(13) 0.067(2) 0.0244(11) 0.0043(14) 0.0076(10) 0.0182(15)
C44 0.0309(13) 0.068(2) 0.0352(13) -0.0194(14) 0.0076(11) 0.0082(13)
C45 0.0275(12) 0.0420(15) 0.0455(14) -0.0157(13) 0.0146(11) -0.0012(11)
C46 0.0254(11) 0.0393(14) 0.0278(11) -0.0033(11) 0.0099(10) 0.0012(10)
C51 0.0367(13) 0.0549(17) 0.0334(12) 0.0070(12) 0.0158(11) -0.0018(12)
C52 0.0332(13) 0.0533(19) 0.0522(15) 0.0034(14) 0.0154(12) -0.0056(12)
C53 0.0350(14) 0.0386(16) 0.0591(17) 0.0011(14) 0.0055(13) -0.0069(12)
C54 0.0366(13) 0.0344(15) 0.0364(13) 0.0005(11) 0.0043(11) -0.0044(11)
C61 0.0463(14) 0.0355(14) 0.0313(12) -0.0023(11) 0.0148(11) 0.0023(11)
C62 0.0437(13) 0.0432(14) 0.0273(11) -0.0062(11) 0.0078(10) -0.0028(11)
C63 0.0435(15) 0.0553(18) 0.0321(13) 0.0034(13) 0.0066(12) 0.0069(13)
C64 0.0506(15) 0.0397(16) 0.0319(12) 0.0026(12) 0.0120(11) 0.0101(12)
Cl1 0.0451(3) 0.0211(3) 0.0348(3) 0.0001(2) 0.0201(2) 0.0042(2)
Li1 0.0307(19) 0.025(2) 0.0285(18) -0.0022(16) 0.0095(16) -0.0021(16)
N1 0.0232(9) 0.0243(10) 0.0275(9) 0.0020(8) 0.0107(8) 0.0021(7)
N2 0.0302(10) 0.0206(11) 0.0328(10) 0.0058(9) 0.0150(8) 0.0020(8)
N3 0.0262(9) 0.0221(10) 0.0288(9) 0.0056(9) 0.0087(8) -0.0010(8)
N4 0.0276(10) 0.0217(11) 0.0293(10) 0.0022(9) 0.0112(8) -0.0017(8)
O1 0.0287(8) 0.0365(10) 0.0350(8) -0.0009(7) 0.0131(7) -0.0061(7)
O2 0.0498(10) 0.0358(10) 0.0260(8) -0.0023(8) 0.0071(8) 0.0087(8)
P1 0.0224(3) 0.0206(3) 0.0244(2) 0.0009(2) 0.0095(2) 0.0004(2)

loop_
_atom_type_symbol
_atom_type_description
_atom_type_scat_dispersion_real
_atom_type_scat_dispersion_imag
_atom_type_scat_source
Li Li -0.0003 0.0001 'International Tables Vol C Tables 4.2.6.8 and 6.1.1.4'
C C 0.0033 0.0016 'International Tables Vol C Tables 4.2.6.8 and 6.1.1.4'
H H 0.0000 0.0000 'International Tables Vol C Tables 4.2.6.8 and 6.1.1.4'
N N 0.0061 0.0033 'International Tables Vol C Tables 4.2.6.8 and 6.1.1.4'
O O 0.0106 0.0060 'International Tables Vol C Tables 4.2.6.8 and 6.1.1.4'
P P 0.1023 0.0942 'International Tables Vol C Tables 4.2.6.8 and 6.1.1.4'
Cl Cl 0.1484 0.1585 'International Tables Vol C Tables 4.2.6.8 and 6.1.1.4'

loop_
_geom_angle_atom_site_label_1
_geom_angle_atom_site_label_2
_geom_angle_atom_site_label_3
_geom_angle
_geom_angle_site_symmetry_1
_geom_angle_site_symmetry_3
_geom_angle_publ_flag
C16 C11 C12 118.52(19) . . ?
C16 C11 N1 122.44(18) . . ?
C12 C11 N1 118.97(19) . . ?
C11 C12 C13 120.7(2) . . ?
C14 C13 C12 120.5(2) . . ?
C13 C14 C15 119.4(2) . . ?
C14 C15 C16 120.3(2) . . ?
C11 C16 C15 120.5(2) . . ?
C26 C21 C22 119.55(19) . . ?
C26 C21 N2 122.67(19) . . ?
C22 C21 N2 117.8(2) . . ?
C23 C22 C21 119.7(2) . . ?
C24 C23 C22 121.0(2) . . ?
C25 C24 C23 119.0(2) . . ?
C24 C25 C26 121.2(2) . . ?
C21 C26 C25 119.5(2) . . ?
C32 C31 C36 119.5(2) . . ?
C32 C31 N3 119.1(2) . . ?
C36 C31 N3 121.4(2) . . ?
C31 C32 C33 120.0(2) . . ?
C34 C33 C32 120.9(2) . . ?
C35 C34 C33 119.0(2) . . ?
C34 C35 C36 121.0(3) . . ?
C31 C36 C35 119.6(2) . . ?
C42 C41 C46 118.9(2) . . ?
C42 C41 N4 119.1(2) . . ?
C46 C41 N4 122.0(2) . . ?
C41 C42 C43 120.0(3) . . ?
C44 C43 C42 120.8(2) . . ?
C43 C44 C45 119.5(3) . . ?
C44 C45 C46 120.6(3) . . ?
C45 C46 C41 120.3(2) . . ?
O1 C51 C52 105.43(19) . . ?
C53 C52 C51 102.5(2) . . ?
C52 C53 C54 102.2(2) . . ?
O1 C54 C53 106.11(18) . . ?
O2 C61 C62 106.5(2) . . ?
C61 C62 C63 102.70(19) . . ?
C64 C63 C62 102.4(2) . . ?
O2 C64 C63 105.7(2) . . ?
O2 Li1 O1 100.65(17) . . ?
O2 Li1 N1 114.12(19) . . ?
O1 Li1 N1 112.02(19) . . ?
O2 Li1 Cl1 104.57(17) . . ?
O1 Li1 Cl1 113.57(18) . . ?
N1 Li1 Cl1 111.33(16) . . ?
C11 N1 P1 115.98(14) . . ?
C11 N1 Li1 110.55(15) . . ?
P1 N1 Li1 133.13(14) . . ?
C21 N2 P1 127.23(17) . . ?
C31 N3 P1 124.77(17) . . ?
C41 N4 P1 124.10(18) . . ?
C54 O1 C51 109.78(16) . . ?
C54 O1 Li1 126.21(16) . . ?
C51 O1 Li1 122.05(18) . . ?
C64 O2 C61 109.82(17) . . ?
C64 O2 Li1 120.99(17) . . ?
C61 O2 Li1 129.16(18) . . ?
N1 P1 N2 104.89(10) . . ?
N1 P1 N3 117.07(9) . . ?
N2 P1 N3 110.12(10) . . ?
N1 P1 N4 116.19(10) . . ?
N2 P1 N4 108.78(10) . . ?
N3 P1 N4 99.67(11) . . ?

loop_
_geom_bond_atom_site_label_1
_geom_bond_atom_site_label_2
_geom_bond_distance
_geom_bond_site_symmetry_2
_geom_bond_publ_flag
C11 C16 1.384(3) . ?
C11 C12 1.389(3) . ?
C11 N1 1.442(3) . ?
C12 C13 1.391(3) . ?
C13 C14 1.371(3) . ?
C14 C15 1.382(3) . ?
C15 C16 1.396(3) . ?
C21 C26 1.386(3) . ?
C21 C22 1.393(3) . ?
C21 N2 1.415(2) . ?
C22 C23 1.384(3) . ?
C23 C24 1.381(3) . ?
C24 C25 1.373(3) . ?
C25 C26 1.392(3) . ?
C31 C32 1.385(3) . ?
C31 C36 1.390(3) . ?
C31 N3 1.417(3) . ?
C32 C33 1.385(3) . ?
C33 C34 1.378(4) . ?
C34 C35 1.376(4) . ?
C35 C36 1.390(3) . ?
C41 C42 1.386(3) . ?
C41 C46 1.392(3) . ?
C41 N4 1.406(3) . ?
C42 C43 1.397(4) . ?
C43 C44 1.369(4) . ?
C44 C45 1.378(4) . ?
C45 C46 1.386(3) . ?
C51 O1 1.443(3) . ?
C51 C52 1.521(4) . ?
C52 C53 1.513(4) . ?
C53 C54 1.514(3) . ?
C54 O1 1.438(3) . ?
C61 O2 1.443(3) . ?
C61 C62 1.509(3) . ?
C62 C63 1.524(4) . ?
C63 C64 1.504(3) . ?
C64 O2 1.431(3) . ?
Cl1 Li1 2.348(4) . ?
Li1 O2 1.925(4) . ?
Li1 O1 1.964(4) . ?
Li1 N1 2.039(4) . ?
N1 P1 1.5709(17) . ?
N2 P1 1.6381(19) . ?
N3 P1 1.649(2) . ?
N4 P1 1.651(2) . ?

loop_
_geom_hbond_atom_site_label_D
_geom_hbond_atom_site_label_H
_geom_hbond_atom_site_label_A
_geom_hbond_distance_DH
_geom_hbond_distance_HA
_geom_hbond_distance_DA
_geom_hbond_angle_DHA
_geom_hbond_site_symmetry_A
N2 H2 Cl1 0.81(2) 2.36(2) 3.159(2) 172(2) .
N3 H3 Cl1 0.80(2) 2.46(3) 3.229(2) 164(2) 2_656
N4 H4 Cl1 0.74(3) 2.51(3) 3.237(2) 169(3) 2_656
